data_7038038
loop_
_publ_author_name
'Zhang, Yanping'
'Lv, Rui'
'Wang, Jingyao'
'Yang, Linyan'
'Liao, Shengyun'
'Tian, Jinlei'
'Gu, Wen'
'Liu, Xin'

_publ_section_title
;
 Two novel \m6-O2- bridged Co14/Ni14 hydroxamate Clusters packed in
 distorted face-centered cubic patterns
;
_journal_coden_ASTM DTARAF
_journal_issue 8
_journal_name_full 'Dalton Transactions'
_journal_page_first 3247
_journal_page_last 3250
_journal_paper_doi 10.1039/C5DT03974F
_journal_volume 45
_journal_year 2016
_chemical_formula_moiety 'C121 H111 Br14 Co14 N20 O36, 8(C3 H7 N O)'
_chemical_formula_sum 'C145 H167 Br14 Co14 N28 O44'
_chemical_formula_weight 4949.82
_space_group_crystal_system orthorhombic
_space_group_IT_number 41
_space_group_name_Hall 'A 2 -2ab'
_space_group_name_H-M_alt 'A e a 2'
_atom_sites_solution_hydrogens geom
_audit_creation_date 2016-01-11
_audit_creation_method
;
Olex2 1.2
(compiled 2015.09.30 svn.r3233 for OlexSys, GUI svn.r5103)
;
_audit_update_record
;
2016-01-11 deposited with the CCDC.
2016-01-18 downloaded from the CCDC.
;
_cell_angle_alpha 90
_cell_angle_beta 90
_cell_angle_gamma 90
_cell_formula_units_Z 4
_cell_length_a 19.020(4)
_cell_length_b 30.995(6)
_cell_length_c 31.396(6)
_cell_measurement_reflns_used 17900
_cell_measurement_temperature 113.1500
_cell_measurement_theta_max 27.8784
_cell_measurement_theta_min 1.4137
_cell_volume 18509(6)
_computing_cell_refinement 'CrystalClear (Rigaku Inc., 2008)'
_computing_data_collection 'CrystalClear (Rigaku Inc., 2008)'
_computing_data_reduction 'CrystalClear (Rigaku Inc., 2008)'
_computing_molecular_graphics 'Olex2 (Dolomanov et al., 2009)'
_computing_publication_material 'Olex2 (Dolomanov et al., 2009)'
_computing_structure_refinement 'ShelXL (Sheldrick, 2015)'
_computing_structure_solution 'SIR2004 (Burla et al., 2007)'
_diffrn_ambient_temperature 113.1500
_diffrn_detector_area_resol_mean 28.5714
_diffrn_measured_fraction_theta_full 1.000
_diffrn_measured_fraction_theta_max 0.998
_diffrn_measurement_device_type 'Bruker P4'
_diffrn_measurement_method dtprofit.ref
_diffrn_radiation_monochromator graphite
_diffrn_radiation_type MoK\a
_diffrn_radiation_wavelength 0.71073
_diffrn_reflns_av_R_equivalents 0.0924
_diffrn_reflns_av_unetI/netI 0.1086
_diffrn_reflns_Laue_measured_fraction_full 1.000
_diffrn_reflns_Laue_measured_fraction_max 0.998
_diffrn_reflns_limit_h_max 25
_diffrn_reflns_limit_h_min -24
_diffrn_reflns_limit_k_max 27
_diffrn_reflns_limit_k_min -40
_diffrn_reflns_limit_l_max 41
_diffrn_reflns_limit_l_min -40
_diffrn_reflns_number 72315
_diffrn_reflns_point_group_measured_fraction_full 0.995
_diffrn_reflns_point_group_measured_fraction_max 0.984
_diffrn_reflns_theta_full 25.242
_diffrn_reflns_theta_max 27.896
_diffrn_reflns_theta_min 1.414
_diffrn_source 'Rotating Anode'
_exptl_absorpt_coefficient_mu 4.320
_exptl_absorpt_correction_T_max 1.000
_exptl_absorpt_correction_T_min 0.5227
_exptl_absorpt_correction_type multi-scan
_exptl_absorpt_process_details
;
    Higashi, T. (1995). Program for Absorption Correction.
    Rigaku Corporation, Tokyo, Japan.
;
_exptl_crystal_colour black
_exptl_crystal_density_diffrn 1.776
_exptl_crystal_description Prism
_exptl_crystal_F_000 9812
_exptl_crystal_size_max 0.63
_exptl_crystal_size_mid 0.20
_exptl_crystal_size_min 0.08
_refine_diff_density_max 1.267
_refine_diff_density_min -1.033
_refine_diff_density_rms 0.164
_refine_ls_abs_structure_details
;
 Flack x determined using 4857 quotients [(I+)-(I-)]/[(I+)+(I-)]
 (Parsons, Flack and Wagner, Acta Cryst. B69 (2013) 249-259).
;
_refine_ls_abs_structure_Flack 0.015(6)
_refine_ls_extinction_method none
_refine_ls_goodness_of_fit_ref 1.065
_refine_ls_hydrogen_treatment constr
_refine_ls_matrix_type full
_refine_ls_number_parameters 1151
_refine_ls_number_reflns 21777
_refine_ls_number_restraints 65
_refine_ls_restrained_S_all 1.117
_refine_ls_R_factor_all 0.1076
_refine_ls_R_factor_gt 0.0735
_refine_ls_shift/su_max 0.001
_refine_ls_shift/su_mean 0.000
_refine_ls_structure_factor_coef Fsqd
_refine_ls_weighting_details 'w=1/[\s^2^(Fo^2^)+(0.0801P)^2^+13.6265P] where P=(Fo^2^+2Fc^2^)/3'
_refine_ls_weighting_scheme calc
_refine_ls_wR_factor_gt 0.1634
_refine_ls_wR_factor_ref 0.1807
_reflns_Friedel_coverage 0.937
_reflns_Friedel_fraction_full 0.990
_reflns_Friedel_fraction_max 0.970
_reflns_number_gt 15751
_reflns_number_total 21777
_reflns_threshold_expression 'I > 2\s(I)'
_cod_data_source_file c5dt03974f2.cif
_cod_data_source_block co14_sq_s
_cod_depositor_comments
;
The following automatic conversions were performed:

'_exptl_absorpt_correction_type' value 'Multi-scan' changed to
'multi-scan' according to
/usr/data/users/saulius/crontab/automatic-downloads/rss-feeds/RSC/lib/dictionaries/cif_core.dic
dictionary named 'cif_core.dic' version 2.4.2 from 2011-04-26.

Automatic conversion script
Id: cif_fix_values 4268 2015-11-12 08:31:59Z antanas 
;
_cod_database_code 7038038
_shelx_space_group_comment
;
The symmetry employed for this shelxl refinement is uniquely defined
by the following loop, which should always be used as a source of
symmetry information in preference to the above space-group names.
They are only intended as comments.
;
_olex2_refinement_description
;
1. Fixed Uiso
 At 1.2 times of:
  All C(H) groups
 At 1.5 times of:
  All C(H,H,H) groups
2. Restrained distances
 N9-C54
 1.39 with sigma of 0.01
 N10-C60A = N10-C60
 1.45 with sigma of 0.01
 N11-C61 = N11-C61A
 1.3 with sigma of 0.01
 C67-H67
 1.39 with sigma of 0.01
3. Rigid bond restraints
 N10, C60A, C60, C59
 with sigma for 1-2 distances of 0.005 and sigma for 1-3 distances of 0.005
 N11
 with sigma for 1-2 distances of 0.005 and sigma for 1-3 distances of 0.005
 C40, C41
 with sigma for 1-2 distances of 0.01 and sigma for 1-3 distances of 0.005
4. Uiso/Uaniso restraints and constraints
C71 \\sim C73 \\sim N15 \\sim C72 \\sim O24: within 2A with sigma of 0.01 and
sigma for terminal atoms of 0.02
N11: within 2A with sigma of 0.01 and sigma for terminal atoms of 0.02
N11: within 2A with sigma of 0.01 and sigma for terminal atoms of 0.02
N11 \\sim C61 \\sim C61A: within 2A with sigma of 0.005 and sigma for terminal
atoms of 0.01
Uanis(Br5) \\sim Ueq, Uanis(C39) \\sim Ueq: with sigma of 0.01 and sigma for
terminal atoms of 0.02
5. Others
 Sof(Br5A)=1-FVAR(1)
 Sof(Br5)=FVAR(1)
 Sof(C61)=Sof(H61D)=Sof(H61E)=Sof(H61F)=1-FVAR(2)
 Sof(C61A)=Sof(H61A)=Sof(H61B)=Sof(H61C)=FVAR(2)
 Fixed Sof: C60A(0.5) H60A(0.5) H60B(0.5) H60C(0.5) C59(0.5) H59(0.5) C60(0.5)
 H60D(0.5) H60E(0.5) H60F(0.5)
6.a Me refined with riding coordinates:
 C65(H65A,H65B,H65C), C73(H73A,H73B,H73C), C71(H71A,H71B,H71C), C60A(H60A,H60B,
 H60C), C60(H60D,H60E,H60F), C61A(H61A,H61B,H61C), C61(H61D,H61E,H61F)
6.b Aromatic/amide H refined with riding coordinates:
 C10(H10), C21(H21), C28(H28), C20(H20), C3(H3), C6(H6), C17(H17), C14(H14),
 C18(H18), C31(H31), C4(H4), C35(H35), C13(H13), C46(H46), C25(H25), C27(H27),
 C45(H45), C32(H32), C48(H48), C34(H34), C49(H49), C7(H7), C24(H24), C11(H11),
 C42(H42), C41(H41), C38(H38), C56(H56), C50(H50), C53(H53), C39(H39), C67(H67),
  C64(H64), C69(H69), C72(H72), C59(H59)
6.c Idealised Me refined as rotating group:
 C51(H51A,H51B,H51C), C57(H57A,H57B,H57C), C52(H52A,H52B,H52C), C55(H55A,H55B,
 H55C), C54(H54A,H54B,H54C), C58(H58A,H58B,H58C), C66(H66A,H66B,H66C), C68(H68A,
 H68B,H68C), C70(H70A,H70B,H70C), C62(H62A,H62B,H62C), C63(H63A,H63B,H63C)
;
_shelx_shelxl_version_number 2014/7
_olex2_submission_special_instructions 'No special instructions were received'

loop_
_space_group_symop_id
_space_group_symop_operation_xyz
1 'x, y, z'
2 '-x, -y, z'
3 '-x+1/2, y, z+1/2'
4 'x+1/2, -y, z+1/2'
5 'x, y+1/2, z+1/2'
6 '-x, -y+1/2, z+1/2'
7 '-x+1/2, y+1/2, z+1'
8 'x+1/2, -y+1/2, z+1'

loop_
_atom_site_label
_atom_site_type_symbol
_atom_site_fract_x
_atom_site_fract_y
_atom_site_fract_z
_atom_site_U_iso_or_equiv
_atom_site_adp_type
_atom_site_occupancy
_atom_site_site_symmetry_order
_atom_site_calc_flag
_atom_site_refinement_flags_posn
_atom_site_refinement_flags_adp
_atom_site_refinement_flags_occupancy
_atom_site_disorder_assembly
_atom_site_disorder_group
Co8 Co -0.5000 -0.5000 -0.39142(7) 0.0246(4) Uani 1 2 d S T P C .
Co7 Co -0.5000 -0.5000 -0.24857(7) 0.0258(5) Uani 1 2 d S T P . .
Co5 Co -0.38760(7) -0.51926(5) -0.32094(5) 0.0254(3) Uani 1 1 d . . . . .
Co3 Co -0.34084(8) -0.44723(5) -0.38810(5) 0.0272(3) Uani 1 1 d . . . . .
Co6 Co -0.46902(7) -0.43356(5) -0.32045(5) 0.0245(3) Uani 1 1 d . . . . .
Co2 Co -0.34371(8) -0.44006(5) -0.23641(5) 0.0274(3) Uani 1 1 d . . . . .
Co1 Co -0.39552(8) -0.59143(5) -0.25238(5) 0.0268(3) Uani 1 1 d . . . . .
Br1 Br -0.31176(9) -0.81750(4) -0.41415(5) 0.0496(4) Uani 1 1 d . . . . .
Co4 Co -0.58792(8) -0.40177(5) -0.40401(5) 0.0288(3) Uani 1 1 d . . . . .
Br6 Br -0.56501(10) -0.23613(6) -0.09687(6) 0.0636(5) Uani 1 1 d . . . . .
Br7 Br 0.00656(9) -0.65229(7) -0.38519(7) 0.0707(5) Uani 1 1 d . . . . .
Br4 Br -0.10440(15) -0.27351(8) -0.21889(7) 0.0999(9) Uani 1 1 d . . . . .
Br3 Br -0.24326(11) -0.29559(7) -0.55376(7) 0.0803(6) Uani 1 1 d . . . . .
Br2 Br -0.17620(16) -0.62034(12) -0.58250(10) 0.1449(16) Uani 1 1 d . . . . .
Br5 Br -0.1197(6) -0.4787(2) -0.0565(2) 0.099(4) Uani 0.593(15) 1 d . U . A 1
O15 O -0.4273(4) -0.5819(2) -0.3151(3) 0.0258(16) Uani 1 1 d . . . . .
O6 O -0.3867(5) -0.3952(3) -0.2016(3) 0.036(2) Uani 1 1 d . . . . .
O8 O -0.3505(4) -0.5725(3) -0.1971(3) 0.035(2) Uani 1 1 d . . . . .
O10 O -0.2894(4) -0.5399(3) -0.3291(3) 0.0331(19) Uani 1 1 d . . . . .
C10 C -0.3237(8) -0.5718(5) -0.4982(4) 0.046(4) Uani 1 1 d . . . . .
H10 H -0.3723 -0.5725 -0.4953 0.056 Uiso 1 1 calc R . . . .
C29 C -0.4529(7) -0.3868(4) -0.2053(4) 0.033(3) Uani 1 1 d . . . . .
C21 C -0.3239(6) -0.7194(4) -0.3248(4) 0.035(3) Uani 1 1 d . . . . .
H21 H -0.3018 -0.7123 -0.2993 0.043 Uiso 1 1 calc R . . . .
O12 O -0.2889(4) -0.4849(3) -0.4277(3) 0.0295(18) Uani 1 1 d . . . . .
C28 C -0.4072(8) -0.3235(5) -0.4719(5) 0.045(4) Uani 1 1 d . . . . .
H28 H -0.4467 -0.3093 -0.4617 0.055 Uiso 1 1 calc R . . . .
C30 C -0.4817(7) -0.3503(4) -0.1801(4) 0.033(3) Uani 1 1 d . . . . .
N3 N -0.3701(5) -0.5393(3) -0.4154(3) 0.029(2) Uani 1 1 d . . . . .
O14 O -0.3912(4) -0.6516(3) -0.2781(3) 0.0330(19) Uani 1 1 d . . . . .
C20 C -0.3062(7) -0.7577(4) -0.3463(4) 0.038(3) Uani 1 1 d . . . . .
H20 H -0.2721 -0.7762 -0.3355 0.045 Uiso 1 1 calc R . . . .
C3 C -0.1612(7) -0.6246(5) -0.3054(5) 0.048(4) Uani 1 1 d . . . . .
H3 H -0.1767 -0.6340 -0.2789 0.058 Uiso 1 1 calc R . . . .
C1 C -0.2630(7) -0.5726(4) -0.3104(5) 0.039(3) Uani 1 1 d . . . . .
C16 C -0.3758(6) -0.6917(4) -0.3423(4) 0.030(3) Uani 1 1 d . . . . .
C6 C -0.1741(8) -0.5777(6) -0.3666(5) 0.057(4) Uani 1 1 d . . . . .
H6 H -0.1985 -0.5565 -0.3814 0.068 Uiso 1 1 calc R . . . .
C23 C -0.3946(7) -0.3667(5) -0.4597(4) 0.038(3) Uani 1 1 d . . . . .
C17 C -0.4103(6) -0.7044(4) -0.3779(4) 0.033(3) Uani 1 1 d . . . . .
H17 H -0.4470 -0.6873 -0.3879 0.040 Uiso 1 1 calc R . . . .
O13 O -0.4002(4) -0.5077(2) -0.3871(3) 0.0251(16) Uani 1 1 d . . . . .
C37 C -0.2875(9) -0.5172(5) -0.1626(5) 0.053(4) Uani 1 1 d . . . . .
C14 C -0.2104(7) -0.5462(5) -0.4741(4) 0.038(3) Uani 1 1 d . . . . .
H14 H -0.1835 -0.5306 -0.4547 0.045 Uiso 1 1 calc R . . . .
C15 C -0.3909(6) -0.6509(3) -0.3186(4) 0.026(2) Uani 1 1 d . . . . .
C22 C -0.4489(7) -0.3879(4) -0.4341(4) 0.032(3) Uani 1 1 d . . . . .
C18 C -0.3932(7) -0.7418(4) -0.4001(4) 0.036(3) Uani 1 1 d . . . . .
H18 H -0.4165 -0.7493 -0.4251 0.044 Uiso 1 1 calc R . . . .
C2 C -0.1984(7) -0.5914(4) -0.3277(5) 0.041(3) Uani 1 1 d . . . . .
C36 C -0.3333(7) -0.5321(4) -0.1970(4) 0.035(3) Uani 1 1 d . . . . .
O17 O -0.4340(4) -0.3704(3) -0.3251(3) 0.039(2) Uani 1 1 d . . . . .
C31 C -0.4380(8) -0.3192(5) -0.1661(6) 0.056(4) Uani 1 1 d . . . . .
H31 H -0.3903 -0.3214 -0.1721 0.067 Uiso 1 1 calc R . . . .
C8 C -0.3153(7) -0.5228(4) -0.4348(4) 0.031(3) Uani 1 1 d . . . . .
C19 C -0.3403(7) -0.7672(4) -0.3834(4) 0.037(3) Uani 1 1 d . . . . .
C4 C -0.1024(8) -0.6425(5) -0.3236(6) 0.057(4) Uani 1 1 d . . . . .
H4 H -0.0791 -0.6648 -0.3097 0.068 Uiso 1 1 calc R . . . .
C35 C -0.5529(7) -0.3469(5) -0.1688(4) 0.043(3) Uani 1 1 d . . . . .
H35 H -0.5846 -0.3680 -0.1774 0.051 Uiso 1 1 calc R . . . .
C9 C -0.2822(7) -0.5486(4) -0.4693(4) 0.032(3) Uani 1 1 d . . . . .
C13 C -0.1769(8) -0.5681(6) -0.5094(5) 0.055(4) Uani 1 1 d . . . . .
H13 H -0.1287 -0.5659 -0.5141 0.066 Uiso 1 1 calc R . . . .
N1 N -0.4062(5) -0.6170(3) -0.3425(3) 0.028(2) Uani 1 1 d . . . . .
O1 O -0.5000 -0.5000 -0.3254(4) 0.030(3) Uani 1 2 d S T P . .
O7 O -0.4578(4) -0.4399(2) -0.2551(3) 0.0248(16) Uani 1 1 d . . . . .
O5 O -0.4894(4) -0.4378(2) -0.3869(3) 0.0263(16) Uani 1 1 d . . . . .
O2 O -0.3657(4) -0.4542(2) -0.3267(2) 0.0258(16) Uani 1 1 d . . . . .
O4 O -0.5141(4) -0.3743(3) -0.4378(3) 0.0334(19) Uani 1 1 d . . . . .
N5 N -0.3205(5) -0.4293(3) -0.2988(3) 0.030(2) Uani 1 1 d . . . . .
C43 C -0.2771(6) -0.4056(4) -0.3207(4) 0.031(3) Uani 1 1 d . . . . .
O3 O -0.2713(4) -0.4061(3) -0.3621(3) 0.035(2) Uani 1 1 d . . . . .
O11 O -0.2865(4) -0.5893(3) -0.2760(3) 0.036(2) Uani 1 1 d . . . . .
N4 N -0.4953(5) -0.4076(3) -0.2318(3) 0.030(2) Uani 1 1 d . . . . .
C5 C -0.0774(8) -0.6277(6) -0.3625(5) 0.056(4) Uani 1 1 d . . . . .
C44 C -0.2351(7) -0.3732(4) -0.2970(4) 0.033(3) Uani 1 1 d . . . . .
N6 N -0.4303(5) -0.4203(3) -0.4094(3) 0.026(2) Uani 1 1 d . . . . .
C46 C -0.1250(9) -0.3397(5) -0.2811(5) 0.054(4) Uani 1 1 d . . . . .
H46 H -0.0768 -0.3379 -0.2857 0.064 Uiso 1 1 calc R . . . .
C33 C -0.5295(8) -0.2829(4) -0.1317(4) 0.042(3) Uani 1 1 d . . . . .
C25 C -0.2884(8) -0.3657(6) -0.5020(5) 0.056(4) Uani 1 1 d . . . . .
H25 H -0.2478 -0.3797 -0.5110 0.067 Uiso 1 1 calc R . . . .
C27 C -0.3609(9) -0.3019(5) -0.4992(5) 0.052(4) Uani 1 1 d . . . . .
H27 H -0.3692 -0.2735 -0.5071 0.063 Uiso 1 1 calc R . . . .
C45 C -0.1651(7) -0.3687(5) -0.3047(5) 0.044(3) Uani 1 1 d . . . . .
H45 H -0.1439 -0.3850 -0.3259 0.053 Uiso 1 1 calc R . . . .
C32 C -0.4617(8) -0.2838(5) -0.1429(6) 0.054(4) Uani 1 1 d . . . . .
H32 H -0.4314 -0.2615 -0.1354 0.065 Uiso 1 1 calc R . . . .
C48 C -0.2289(10) -0.3179(5) -0.2438(5) 0.057(4) Uani 1 1 d . . . . .
H48 H -0.2508 -0.3009 -0.2234 0.068 Uiso 1 1 calc R . . . .
C34 C -0.5761(8) -0.3121(5) -0.1448(5) 0.044(3) Uani 1 1 d . . . . .
H34 H -0.6235 -0.3092 -0.1380 0.053 Uiso 1 1 calc R . . . .
C49 C -0.2655(8) -0.3466(4) -0.2667(4) 0.046(4) Uani 1 1 d . . . . .
H49 H -0.3137 -0.3488 -0.2621 0.056 Uiso 1 1 calc R . . . .
C26 C -0.3018(8) -0.3240(5) -0.5143(4) 0.047(4) Uani 1 1 d . . . . .
C7 C -0.1102(9) -0.5962(6) -0.3849(6) 0.065(5) Uani 1 1 d . . . . .
H7 H -0.0927 -0.5867 -0.4109 0.078 Uiso 1 1 calc R . . . .
C47 C -0.1549(9) -0.3144(5) -0.2518(5) 0.055(4) Uani 1 1 d . . . . .
C24 C -0.3367(8) -0.3869(5) -0.4756(5) 0.050(4) Uani 1 1 d . . . . .
H24 H -0.3289 -0.4157 -0.4687 0.059 Uiso 1 1 calc R . . . .
C12 C -0.2189(9) -0.5918(6) -0.5353(7) 0.068(5) Uani 1 1 d . . . . .
C11 C -0.2903(10) -0.5939(6) -0.5316(5) 0.064(5) Uani 1 1 d . . . . .
H11 H -0.3166 -0.6099 -0.5510 0.077 Uiso 1 1 calc R . . . .
O9 O -0.4012(4) -0.5238(2) -0.2556(3) 0.0283(18) Uani 1 1 d . . . . .
N2 N -0.3536(5) -0.5044(3) -0.2258(3) 0.029(2) Uani 1 1 d . . . . .
C42 C -0.3063(12) -0.4838(6) -0.1347(5) 0.077(6) Uani 1 1 d . . . . .
H42 H -0.3491 -0.4699 -0.1388 0.092 Uiso 1 1 calc R . . . .
C41 C -0.2635(17) -0.4707(7) -0.1010(6) 0.099(8) Uani 1 1 d . U . . .
H41 H -0.2774 -0.4483 -0.0831 0.119 Uiso 1 1 calc R . . . .
C38 C -0.2250(13) -0.5388(7) -0.1525(8) 0.099(8) Uani 1 1 d . . . . .
H38 H -0.2117 -0.5633 -0.1677 0.119 Uiso 1 1 calc R . . . .
C40 C -0.2011(19) -0.4914(8) -0.0947(8) 0.113(11) Uani 1 1 d . U . . .
N8 N -0.4359(7) -0.2975(4) -0.3183(5) 0.055(3) Uani 1 1 d . . . . .
O16 O -0.2439(4) -0.4299(3) -0.2115(3) 0.037(2) Uani 1 1 d . . . . .
N7 N -0.1687(8) -0.3975(5) -0.1665(5) 0.062(4) Uani 1 1 d . . . . .
C56 C -0.2321(8) -0.4044(5) -0.1834(5) 0.050(4) Uani 1 1 d . . . . .
H56 H -0.2696 -0.3885 -0.1728 0.060 Uiso 1 1 calc R . . . .
C51 C -0.4679(11) -0.2630(7) -0.2950(7) 0.083(6) Uani 1 1 d . . . . .
H51A H -0.4322 -0.2466 -0.2808 0.124 Uiso 1 1 calc GR . . . .
H51B H -0.4998 -0.2747 -0.2743 0.124 Uiso 1 1 calc GR . . . .
H51C H -0.4932 -0.2447 -0.3143 0.124 Uiso 1 1 calc GR . . . .
C57 C -0.1103(10) -0.4203(10) -0.1807(8) 0.109(10) Uani 1 1 d . . . . .
H57A H -0.1241 -0.4491 -0.1884 0.164 Uiso 1 1 calc GR . . . .
H57B H -0.0758 -0.4216 -0.1584 0.164 Uiso 1 1 calc GR . . . .
H57C H -0.0905 -0.4061 -0.2051 0.164 Uiso 1 1 calc GR . . . .
C52 C -0.3959(11) -0.2871(8) -0.3560(7) 0.088(7) Uani 1 1 d . . . . .
H52A H -0.4256 -0.2724 -0.3760 0.132 Uiso 1 1 calc GR . . . .
H52B H -0.3784 -0.3132 -0.3686 0.132 Uiso 1 1 calc GR . . . .
H52C H -0.3572 -0.2688 -0.3484 0.132 Uiso 1 1 calc GR . . . .
C50 C -0.4516(8) -0.3383(5) -0.3074(5) 0.046(4) Uani 1 1 d . . . . .
H50 H -0.4793 -0.3418 -0.2832 0.056 Uiso 1 1 calc R . . . .
O19 O -0.5000 -0.5000 -0.1831(5) 0.054(4) Uani 1 2 d S T P . .
N11 N -0.5000 -0.5000 -0.4517(4) 0.031(3) Uani 1 2 d DS TU P . .
N9 N -0.7552(9) -0.3164(4) -0.4385(5) 0.061(4) Uani 1 1 d D . . . .
O18 O -0.6641(5) -0.3634(3) -0.4313(3) 0.049(3) Uani 1 1 d . . . . .
C53 C -0.7149(10) -0.3477(6) -0.4181(7) 0.068(5) Uani 1 1 d . . . . .
H53 H -0.7303 -0.3569 -0.3915 0.081 Uiso 1 1 calc R . . . .
C55 C -0.8151(11) -0.2982(8) -0.4174(9) 0.099(8) Uani 1 1 d . . . . .
H55A H -0.8195 -0.3106 -0.3895 0.148 Uiso 1 1 calc GR . . . .
H55B H -0.8567 -0.3041 -0.4336 0.148 Uiso 1 1 calc GR . . . .
H55C H -0.8090 -0.2675 -0.4148 0.148 Uiso 1 1 calc GR . . . .
C54 C -0.7319(11) -0.3012(8) -0.4772(6) 0.100(9) Uani 1 1 d D . . . .
H54A H -0.6940 -0.3189 -0.4872 0.150 Uiso 1 1 calc GR . . . .
H54B H -0.7157 -0.2720 -0.4739 0.150 Uiso 1 1 calc GR . . . .
H54C H -0.7698 -0.3019 -0.4974 0.150 Uiso 1 1 calc GR . . . .
C58 C -0.1606(14) -0.3655(8) -0.1322(8) 0.112(10) Uani 1 1 d . . . . .
H58A H -0.2055 -0.3529 -0.1258 0.169 Uiso 1 1 calc GR . . . .
H58B H -0.1286 -0.3433 -0.1411 0.169 Uiso 1 1 calc GR . . . .
H58C H -0.1424 -0.3794 -0.1072 0.169 Uiso 1 1 calc GR . . . .
C39 C -0.1835(15) -0.5238(10) -0.1201(9) 0.115(9) Uani 1 1 d . U . . .
H39 H -0.1403 -0.5372 -0.1156 0.138 Uiso 1 1 calc R . . . .
Br5A Br -0.1710(7) -0.4653(2) -0.04427(16) 0.069(3) Uani 0.407(15) 1 d . . . A 2
N14 N -0.0932(10) -0.4499(7) -0.4426(7) 0.104(7) Uani 1 1 d . . . . .
C66 C -0.1405(15) -0.4338(11) -0.4798(14) 0.172(18) Uani 1 1 d . . . . .
H66A H -0.1890 -0.4354 -0.4714 0.259 Uiso 1 1 calc GR . . . .
H66B H -0.1332 -0.4517 -0.5044 0.259 Uiso 1 1 calc GR . . . .
H66C H -0.1287 -0.4045 -0.4866 0.259 Uiso 1 1 calc GR . . . .
C65 C -0.1152(12) -0.4570(9) -0.3977(9) 0.113(10) Uani 1 1 d . . . . .
H65A H -0.1648 -0.4521 -0.3951 0.170 Uiso 1 1 calc R . . . .
H65B H -0.1047 -0.4862 -0.3896 0.170 Uiso 1 1 calc R . . . .
H65C H -0.0902 -0.4375 -0.3794 0.170 Uiso 1 1 calc R . . . .
N12 N -0.4853(11) -0.3218(7) -0.0213(6) 0.092(6) Uani 1 1 d . . . . .
N13 N -0.2866(8) -0.2016(5) -0.1867(5) 0.065(4) Uani 1 1 d . . . . .
O23 O 0.0030(13) -0.4464(12) -0.4819(9) 0.202(14) Uani 1 1 d . . . . .
C68 C -0.2484(13) -0.1630(7) -0.1977(8) 0.108(10) Uani 1 1 d . . . . .
H68A H -0.2803 -0.1390 -0.1985 0.161 Uiso 1 1 calc GR . . . .
H68B H -0.2269 -0.1665 -0.2251 0.161 Uiso 1 1 calc GR . . . .
H68C H -0.2128 -0.1577 -0.1767 0.161 Uiso 1 1 calc GR . . . .
C70 C -0.3405(15) -0.2119(11) -0.2229(12) 0.167(16) Uani 1 1 d . . . . .
H70A H -0.3170 -0.2111 -0.2499 0.251 Uiso 1 1 calc GR . . . .
H70B H -0.3774 -0.1908 -0.2225 0.251 Uiso 1 1 calc GR . . . .
H70C H -0.3600 -0.2401 -0.2184 0.251 Uiso 1 1 calc GR . . . .
C62 C -0.4533(16) -0.3530(8) -0.0505(8) 0.115(9) Uani 1 1 d . . . . .
H62A H -0.4390 -0.3781 -0.0348 0.172 Uiso 1 1 calc GR . . . .
H62B H -0.4131 -0.3403 -0.0640 0.172 Uiso 1 1 calc GR . . . .
H62C H -0.4870 -0.3612 -0.0718 0.172 Uiso 1 1 calc GR . . . .
C67 C -0.0248(19) -0.4565(19) -0.4476(15) 0.24(3) Uani 1 1 d D . . . .
H67 H 0.0018 -0.4684 -0.4257 0.293 Uiso 1 1 calc DR . . . .
C64 C -0.4537(18) -0.2866(10) -0.0138(11) 0.142(14) Uani 1 1 d . . . . .
H64 H -0.4099 -0.2801 -0.0254 0.171 Uiso 1 1 calc R . . . .
O22 O -0.2997(12) -0.2600(9) -0.1472(8) 0.180(12) Uani 1 1 d . . . . .
C69 C -0.2728(11) -0.2270(7) -0.1528(8) 0.081(6) Uani 1 1 d . . . . .
H69 H -0.2400 -0.2175 -0.1329 0.097 Uiso 1 1 calc R . . . .
C63 C -0.557(2) -0.3312(18) -0.0037(12) 0.24(3) Uani 1 1 d . . . . .
H63A H -0.5597 -0.3609 0.0048 0.363 Uiso 1 1 calc GR . . . .
H63B H -0.5920 -0.3257 -0.0252 0.363 Uiso 1 1 calc GR . . . .
H63C H -0.5659 -0.3131 0.0205 0.363 Uiso 1 1 calc GR . . . .
O21 O -0.487(3) -0.2603(11) 0.0111(11) 0.38(4) Uani 1 1 d . . . . .
N15 N -0.5530(17) -0.3559(12) -0.5712(12) 0.178(10) Uani 1 1 d . U . . .
C72 C -0.573(2) -0.3542(17) -0.6147(16) 0.189(11) Uani 1 1 d . U . . .
H72 H -0.5947 -0.3293 -0.6245 0.226 Uiso 1 1 calc R . . . .
C73 C -0.5030(17) -0.3916(13) -0.5563(12) 0.170(13) Uani 1 1 d . U . . .
H73A H -0.4945 -0.3885 -0.5263 0.254 Uiso 1 1 calc R . . . .
H73B H -0.5238 -0.4192 -0.5617 0.254 Uiso 1 1 calc R . . . .
H73C H -0.4593 -0.3893 -0.5714 0.254 Uiso 1 1 calc R . . . .
C71 C -0.5853(16) -0.3169(11) -0.5484(12) 0.196(13) Uani 1 1 d . U . . .
H71A H -0.5724 -0.3175 -0.5189 0.294 Uiso 1 1 calc R . . . .
H71B H -0.5682 -0.2908 -0.5612 0.294 Uiso 1 1 calc R . . . .
H71C H -0.6356 -0.3180 -0.5510 0.294 Uiso 1 1 calc R . . . .
O24 O -0.5631(17) -0.3833(13) -0.6400(14) 0.248(13) Uani 1 1 d . U . . .
N10 N -0.5000 -0.5000 -0.1131(5) 0.070(6) Uani 1 2 d DS TU P . .
C60A C -0.515(2) -0.4557(6) -0.1027(11) 0.063(9) Uani 0.5 1 d D U . B 1
H60A H -0.5199 -0.4393 -0.1285 0.095 Uiso 0.5 1 calc R . . B 1
H60B H -0.5571 -0.4541 -0.0863 0.095 Uiso 0.5 1 calc R . . B 1
H60C H -0.4763 -0.4441 -0.0863 0.095 Uiso 0.5 1 calc R . . B 1
C59 C -0.5125(18) -0.4837(9) -0.1550(9) 0.046(7) Uani 0.5 1 d . U . B -1
H59 H -0.5332 -0.4566 -0.1574 0.055 Uiso 0.5 1 calc R . . B -1
C60 C -0.534(3) -0.4700(12) -0.0839(15) 0.12(2) Uani 0.5 1 d D U . B 2
H60D H -0.5583 -0.4483 -0.0999 0.186 Uiso 0.5 1 calc R . . B 2
H60E H -0.5666 -0.4854 -0.0663 0.186 Uiso 0.5 1 calc R . . B 2
H60F H -0.4988 -0.4566 -0.0663 0.186 Uiso 0.5 1 calc R . . B 2
C61A C -0.5090(9) -0.4662(5) -0.4754(5) 0.019(3) Uani 0.62(2) 1 d D U . C 4
H61A H -0.5157 -0.4413 -0.4576 0.028 Uiso 0.62(2) 1 calc R . . C 4
H61B H -0.4684 -0.4620 -0.4930 0.028 Uiso 0.62(2) 1 calc R . . C 4
H61C H -0.5497 -0.4702 -0.4930 0.028 Uiso 0.62(2) 1 calc R . . C 4
C61 C -0.4480(11) -0.4814(8) -0.4699(8) 0.019(4) Uani 0.38(2) 1 d D U . C 3
H61D H -0.4167 -0.4702 -0.4486 0.029 Uiso 0.38(2) 1 calc R . . C 3
H61E H -0.4234 -0.5019 -0.4873 0.029 Uiso 0.38(2) 1 calc R . . C 3
H61F H -0.4650 -0.4582 -0.4873 0.029 Uiso 0.38(2) 1 calc R . . C 3

loop_
_atom_site_aniso_label
_atom_site_aniso_U_11
_atom_site_aniso_U_22
_atom_site_aniso_U_33
_atom_site_aniso_U_23
_atom_site_aniso_U_13
_atom_site_aniso_U_12
Co8 0.0236(10) 0.0181(10) 0.0320(11) 0.000 0.000 0.0004(9)
Co7 0.0242(11) 0.0207(10) 0.0325(11) 0.000 0.000 0.0020(9)
Co5 0.0243(7) 0.0191(7) 0.0327(8) -0.0006(7) 0.0000(7) 0.0017(6)
Co3 0.0250(8) 0.0240(8) 0.0327(8) 0.0002(7) 0.0010(7) -0.0014(6)
Co6 0.0237(7) 0.0181(7) 0.0317(8) -0.0013(7) 0.0007(7) 0.0012(6)
Co2 0.0253(8) 0.0221(8) 0.0349(8) -0.0027(7) -0.0014(7) -0.0017(6)
Co1 0.0275(8) 0.0191(7) 0.0339(8) -0.0002(7) -0.0024(7) 0.0023(6)
Br1 0.0638(9) 0.0269(6) 0.0581(9) -0.0078(7) 0.0199(7) 0.0087(7)
Co4 0.0287(8) 0.0211(7) 0.0366(8) 0.0033(7) -0.0034(7) 0.0020(7)
Br6 0.0803(12) 0.0475(9) 0.0632(10) -0.0248(8) -0.0071(9) 0.0251(9)
Br7 0.0485(9) 0.0778(12) 0.0857(12) 0.0030(11) 0.0207(9) 0.0305(9)
Br4 0.142(2) 0.0969(16) 0.0606(11) -0.0098(12) -0.0181(12) -0.0812(16)
Br3 0.0781(12) 0.0816(14) 0.0810(13) 0.0383(12) 0.0276(11) -0.0137(11)
Br2 0.121(2) 0.170(3) 0.144(2) -0.122(2) 0.084(2) -0.062(2)
Br5 0.131(7) 0.078(3) 0.087(3) 0.028(3) -0.074(4) -0.057(4)
O15 0.025(4) 0.014(3) 0.038(4) -0.004(4) 0.004(4) 0.006(3)
O6 0.037(5) 0.031(5) 0.040(5) -0.007(4) -0.003(4) 0.004(4)
O8 0.037(5) 0.031(5) 0.038(5) 0.005(4) -0.004(4) 0.006(4)
O10 0.031(4) 0.033(4) 0.035(4) 0.008(4) 0.001(4) 0.001(4)
C10 0.058(9) 0.044(8) 0.037(7) -0.008(7) 0.016(7) -0.012(7)
C29 0.030(7) 0.034(7) 0.034(6) -0.005(6) -0.004(5) -0.004(5)
C21 0.036(6) 0.030(6) 0.040(7) 0.007(6) 0.006(6) 0.009(5)
O12 0.029(4) 0.024(4) 0.036(4) 0.000(4) 0.001(4) -0.005(3)
C28 0.052(9) 0.035(8) 0.049(8) 0.006(7) -0.009(7) -0.015(7)
C30 0.036(7) 0.027(6) 0.034(6) -0.006(5) -0.005(5) 0.006(5)
N3 0.022(5) 0.022(5) 0.042(6) -0.008(5) 0.008(4) 0.001(4)
O14 0.037(5) 0.027(4) 0.036(5) 0.001(4) 0.005(4) 0.011(4)
C20 0.050(8) 0.023(6) 0.040(7) 0.004(6) 0.005(6) 0.023(6)
C3 0.039(7) 0.057(9) 0.049(8) 0.015(7) 0.014(6) 0.029(7)
C1 0.036(7) 0.032(7) 0.048(8) -0.007(6) 0.000(6) 0.006(6)
C16 0.030(6) 0.018(5) 0.043(7) 0.005(5) 0.011(5) 0.003(5)
C6 0.042(8) 0.064(11) 0.064(10) 0.022(9) 0.010(7) 0.017(8)
C23 0.034(7) 0.036(7) 0.043(7) 0.001(6) -0.005(6) -0.004(6)
C17 0.030(6) 0.019(5) 0.050(7) -0.003(6) 0.003(6) -0.001(5)
O13 0.028(4) 0.018(4) 0.030(4) -0.005(3) 0.008(3) -0.001(3)
C37 0.071(11) 0.038(8) 0.050(8) 0.009(7) -0.038(8) -0.010(8)
C14 0.037(7) 0.037(7) 0.039(7) 0.001(6) 0.012(6) -0.001(6)
C15 0.026(5) 0.018(5) 0.033(6) 0.002(5) -0.001(5) 0.001(4)
C22 0.034(7) 0.016(5) 0.047(7) -0.002(5) 0.010(6) 0.006(5)
C18 0.037(7) 0.027(6) 0.045(7) -0.006(6) 0.010(6) -0.005(5)
C2 0.035(7) 0.037(7) 0.051(8) 0.003(7) 0.000(6) 0.005(6)
C36 0.028(6) 0.031(7) 0.046(7) -0.010(6) -0.004(6) 0.006(5)
O17 0.034(5) 0.020(4) 0.062(6) 0.000(5) -0.007(5) 0.002(4)
C31 0.037(8) 0.044(9) 0.086(12) -0.023(9) 0.011(8) -0.010(7)
C8 0.032(7) 0.026(6) 0.035(6) 0.003(5) -0.010(5) 0.004(5)
C19 0.049(8) 0.021(6) 0.041(7) 0.007(6) 0.014(6) -0.001(6)
C4 0.041(8) 0.052(9) 0.078(11) 0.018(9) 0.022(8) 0.014(7)
C35 0.033(7) 0.053(9) 0.042(7) -0.007(7) 0.000(6) 0.009(7)
C9 0.049(8) 0.022(6) 0.026(6) -0.001(5) 0.005(5) -0.005(6)
C13 0.046(9) 0.055(10) 0.064(10) -0.015(9) 0.028(8) 0.003(8)
N1 0.022(5) 0.017(4) 0.044(6) -0.012(4) 0.000(4) 0.007(4)
O1 0.024(5) 0.014(5) 0.054(7) 0.000 0.000 -0.002(4)
O7 0.017(4) 0.021(4) 0.037(4) 0.001(4) 0.001(3) 0.005(3)
O5 0.025(4) 0.024(4) 0.030(4) 0.005(4) 0.003(3) 0.002(3)
O2 0.023(4) 0.024(4) 0.031(4) -0.007(4) -0.008(3) -0.004(3)
O4 0.037(5) 0.031(4) 0.033(4) 0.005(4) 0.003(4) -0.001(4)
N5 0.022(5) 0.018(5) 0.050(6) -0.001(5) -0.008(4) -0.006(4)
C43 0.026(6) 0.031(6) 0.035(6) -0.005(6) 0.004(5) -0.009(5)
O3 0.026(4) 0.033(5) 0.045(5) -0.001(4) 0.000(4) -0.013(4)
O11 0.030(4) 0.037(5) 0.042(5) 0.002(4) -0.003(4) 0.008(4)
N4 0.035(5) 0.015(4) 0.038(5) -0.005(4) 0.006(4) 0.000(4)
C5 0.054(9) 0.063(11) 0.050(9) -0.007(8) 0.016(7) 0.021(9)
C44 0.039(7) 0.028(6) 0.032(6) -0.003(5) -0.002(5) -0.013(5)
N6 0.022(5) 0.028(5) 0.029(5) 0.000(4) 0.007(4) -0.003(4)
C46 0.060(10) 0.050(9) 0.051(9) 0.002(8) -0.012(8) -0.026(8)
C33 0.060(9) 0.031(7) 0.035(7) -0.007(6) 0.001(6) 0.005(7)
C25 0.035(8) 0.076(12) 0.057(9) 0.026(9) -0.004(7) -0.001(8)
C27 0.070(11) 0.045(9) 0.041(8) 0.022(7) -0.006(7) -0.017(8)
C45 0.043(7) 0.040(8) 0.049(8) 0.010(7) 0.002(6) -0.023(7)
C32 0.050(9) 0.036(8) 0.077(11) -0.019(8) 0.012(8) 0.003(7)
C48 0.099(14) 0.026(7) 0.044(9) 0.000(6) 0.005(9) -0.009(8)
C34 0.050(8) 0.035(7) 0.047(8) -0.001(7) -0.002(7) 0.005(7)
C49 0.062(9) 0.035(7) 0.042(7) 0.006(6) 0.010(7) -0.028(7)
C26 0.051(9) 0.051(9) 0.038(7) 0.015(7) -0.011(6) -0.018(8)
C7 0.057(10) 0.069(11) 0.069(11) 0.023(10) 0.016(9) 0.009(9)
C47 0.079(12) 0.044(8) 0.043(8) 0.006(7) -0.014(8) -0.031(8)
C24 0.041(8) 0.046(9) 0.061(9) 0.016(8) 0.016(7) 0.009(7)
C12 0.066(11) 0.047(9) 0.091(13) -0.040(10) 0.029(10) -0.015(8)
C11 0.077(12) 0.065(11) 0.050(9) -0.032(9) 0.023(9) -0.029(10)
O9 0.024(4) 0.016(4) 0.045(5) -0.003(4) -0.007(4) 0.006(3)
N2 0.034(5) 0.026(5) 0.028(5) 0.001(4) -0.012(4) -0.009(4)
C42 0.111(16) 0.072(12) 0.048(9) -0.025(9) 0.024(10) -0.054(12)
C41 0.20(3) 0.064(13) 0.035(9) 0.010(9) 0.002(13) -0.071(14)
C38 0.111(18) 0.071(14) 0.117(18) -0.011(13) -0.080(15) 0.005(13)
C40 0.22(3) 0.055(13) 0.069(13) 0.021(12) -0.061(19) -0.062(15)
N8 0.057(7) 0.022(5) 0.087(10) 0.012(7) -0.012(8) -0.003(5)
O16 0.031(5) 0.042(5) 0.038(5) -0.007(4) -0.004(4) -0.006(4)
N7 0.061(9) 0.061(9) 0.064(8) 0.009(7) -0.027(7) -0.025(8)
C56 0.045(8) 0.054(10) 0.051(9) 0.000(8) -0.018(7) -0.003(7)
C51 0.081(14) 0.079(15) 0.089(15) 0.002(13) 0.018(12) -0.008(12)
C57 0.037(10) 0.17(3) 0.12(2) 0.01(2) -0.030(12) -0.025(14)
C52 0.063(12) 0.107(18) 0.096(16) -0.030(15) 0.007(11) 0.005(12)
C50 0.044(8) 0.045(9) 0.050(8) 0.013(7) 0.003(7) -0.006(7)
O19 0.051(9) 0.083(13) 0.027(7) 0.000 0.000 -0.015(8)
N11 0.030(6) 0.024(6) 0.039(7) 0.000 0.000 0.006(5)
N9 0.074(10) 0.034(7) 0.073(10) -0.002(7) -0.020(8) 0.009(7)
O18 0.042(6) 0.037(5) 0.067(7) -0.013(5) -0.011(5) 0.011(5)
C53 0.066(12) 0.060(11) 0.077(12) -0.009(10) -0.015(10) 0.002(10)
C55 0.055(12) 0.12(2) 0.13(2) 0.030(18) 0.016(12) -0.001(13)
C54 0.062(12) 0.13(2) 0.107(18) -0.070(17) -0.012(12) 0.028(13)
C58 0.13(2) 0.081(16) 0.12(2) 0.008(15) -0.079(18) -0.045(15)
C39 0.108(13) 0.120(14) 0.116(13) 0.012(12) -0.049(11) -0.002(11)
Br5A 0.094(7) 0.070(3) 0.042(3) -0.003(2) -0.038(3) -0.026(4)
N14 0.067(11) 0.112(16) 0.133(18) -0.056(14) 0.037(12) -0.025(11)
C66 0.087(19) 0.11(2) 0.32(5) 0.06(3) -0.08(3) 0.007(18)
C65 0.074(14) 0.13(2) 0.14(2) -0.059(19) 0.018(15) -0.040(15)
N12 0.118(16) 0.094(14) 0.064(10) -0.012(10) -0.028(10) 0.033(13)
N13 0.064(9) 0.063(10) 0.069(9) 0.011(8) -0.002(8) -0.026(8)
O23 0.097(16) 0.34(4) 0.17(2) 0.04(3) 0.018(15) 0.01(2)
C68 0.115(18) 0.087(16) 0.121(19) 0.057(15) -0.070(16) -0.062(14)
C70 0.11(2) 0.14(3) 0.25(4) 0.02(3) -0.04(2) -0.10(2)
C62 0.18(3) 0.080(16) 0.083(16) -0.010(14) -0.006(18) 0.001(18)
C67 0.09(2) 0.44(9) 0.20(4) 0.12(5) 0.07(3) 0.03(3)
C64 0.14(3) 0.11(2) 0.17(3) -0.09(2) -0.09(2) 0.05(2)
O22 0.16(2) 0.19(2) 0.19(2) 0.12(2) -0.081(18) -0.046(19)
C69 0.067(12) 0.068(13) 0.108(17) 0.019(13) 0.007(12) -0.036(11)
C63 0.19(4) 0.39(8) 0.15(3) 0.08(4) 0.12(3) -0.03(4)
O21 0.65(8) 0.25(3) 0.24(3) -0.19(3) -0.33(4) 0.32(5)
N15 0.141(16) 0.20(2) 0.19(2) -0.067(18) 0.110(17) -0.080(14)
C72 0.155(16) 0.21(2) 0.20(2) -0.07(2) 0.108(19) -0.071(17)
C73 0.13(2) 0.19(3) 0.18(2) -0.03(2) 0.09(2) -0.03(2)
C71 0.16(2) 0.20(3) 0.22(3) -0.10(2) 0.148(19) -0.135(19)
O24 0.20(2) 0.26(3) 0.28(3) -0.05(2) 0.11(2) -0.02(2)
N10 0.114(18) 0.075(12) 0.020(7) 0.000 0.000 -0.025(13)
C60A 0.07(2) 0.076(16) 0.048(19) 0.023(17) 0.010(17) 0.01(2)
C59 0.08(2) 0.024(12) 0.037(11) 0.003(11) 0.002(14) -0.019(15)
C60 0.22(8) 0.03(2) 0.12(5) -0.01(2) 0.01(4) 0.03(3)
C61A 0.016(7) 0.018(7) 0.021(7) 0.001(6) 0.006(6) 0.006(6)
C61 0.024(9) 0.014(9) 0.019(9) -0.002(8) 0.003(8) -0.004(8)

loop_
_atom_type_symbol
_atom_type_description
_atom_type_scat_dispersion_real
_atom_type_scat_dispersion_imag
_atom_type_scat_source
C C 0.0033 0.0016 'International Tables Vol C Tables 4.2.6.8 and 6.1.1.4'
H H 0.0000 0.0000 'International Tables Vol C Tables 4.2.6.8 and 6.1.1.4'
Br Br -0.2901 2.4595 'International Tables Vol C Tables 4.2.6.8 and 6.1.1.4'
Co Co 0.3494 0.9721 'International Tables Vol C Tables 4.2.6.8 and 6.1.1.4'
N N 0.0061 0.0033 'International Tables Vol C Tables 4.2.6.8 and 6.1.1.4'
O O 0.0106 0.0060 'International Tables Vol C Tables 4.2.6.8 and 6.1.1.4'

loop_
_geom_angle_atom_site_label_1
_geom_angle_atom_site_label_2
_geom_angle_atom_site_label_3
_geom_angle
_geom_angle_site_symmetry_1
_geom_angle_site_symmetry_3
O13 Co8 O13 172.0(5) . 2_445
O13 Co8 O1 86.0(2) . .
O13 Co8 O1 86.0(2) 2_445 .
O13 Co8 O5 88.5(3) . 2_445
O13 Co8 O5 90.9(3) . .
O13 Co8 O5 88.5(3) 2_445 .
O13 Co8 O5 90.9(3) 2_445 2_445
O5 Co8 O1 85.8(2) 2_445 .
O5 Co8 O1 85.8(2) . .
O5 Co8 O5 171.6(5) 2_445 .
N11 Co8 O13 94.0(2) . 2_445
N11 Co8 O13 94.0(2) . .
N11 Co8 O1 180.0 . .
N11 Co8 O5 94.2(2) . .
N11 Co8 O5 94.2(2) . 2_445
O7 Co7 O7 168.5(5) 2_445 .
O7 Co7 O19 95.8(2) . .
O7 Co7 O19 95.8(2) 2_445 .
O9 Co7 O7 91.3(3) 2_445 .
O9 Co7 O7 87.5(3) 2_445 2_445
O9 Co7 O7 91.3(3) . 2_445
O9 Co7 O7 87.5(3) . .
O9 Co7 O9 167.5(5) . 2_445
O9 Co7 O19 96.3(3) 2_445 .
O9 Co7 O19 96.3(3) . .
O15 Co5 O13 101.7(3) . .
O15 Co5 O1 84.7(2) . .
O10 Co5 O15 93.0(3) . .
O10 Co5 O13 92.0(3) . .
O10 Co5 O1 168.6(4) . .
O10 Co5 O2 96.5(3) . .
O10 Co5 O9 102.8(3) . .
O13 Co5 O1 77.6(4) . .
O2 Co5 O15 170.5(3) . .
O2 Co5 O13 76.9(3) . .
O2 Co5 O1 85.8(2) . .
O2 Co5 O9 100.2(3) . .
O9 Co5 O15 78.8(3) . .
O9 Co5 O13 165.2(3) . .
O9 Co5 O1 87.7(4) . .
O12 Co3 O13 76.1(3) . .
O12 Co3 O2 131.6(3) . .
O12 Co3 O3 107.6(4) . .
O12 Co3 N6 117.4(4) . .
O2 Co3 O13 76.8(3) . .
O2 Co3 O3 80.3(3) . .
O2 Co3 N6 99.5(3) . .
O3 Co3 O13 151.3(3) . .
N6 Co3 O13 85.7(3) . .
N6 Co3 O3 115.4(4) . .
O15 Co6 O17 95.4(3) 2_445 .
O15 Co6 O1 88.0(2) 2_445 .
O15 Co6 O7 92.3(3) 2_445 .
O15 Co6 O5 85.4(3) 2_445 .
O15 Co6 O2 175.6(3) 2_445 .
O17 Co6 O1 171.4(5) . .
O17 Co6 O5 92.7(4) . .
O17 Co6 O2 88.9(3) . .
O7 Co6 O17 97.3(4) . .
O7 Co6 O1 90.5(4) . .
O7 Co6 O5 170.0(3) . .
O7 Co6 O2 88.1(3) . .
O5 Co6 O1 79.7(4) . .
O2 Co6 O1 87.6(2) . .
O2 Co6 O5 93.5(3) . .
O6 Co2 O7 74.9(3) . .
O6 Co2 N5 120.9(4) . .
O6 Co2 N2 124.8(4) . .
O6 Co2 O16 93.7(4) . .
N5 Co2 O7 87.6(3) . .
N5 Co2 O16 97.9(4) . .
N2 Co2 O7 87.5(3) . .
N2 Co2 N5 109.9(4) . .
N2 Co2 O16 99.9(4) . .
O16 Co2 O7 168.6(3) . .
O15 Co1 O11 87.1(3) . .
O15 Co1 N4 90.3(3) . 2_445
O15 Co1 O9 78.3(3) . .
O8 Co1 O15 153.3(3) . .
O8 Co1 O14 126.1(3) . .
O8 Co1 O11 83.2(3) . .
O8 Co1 N4 98.8(4) . 2_445
O8 Co1 O9 76.9(3) . .
O14 Co1 O15 76.5(3) . .
O14 Co1 O11 81.7(3) . .
O14 Co1 N4 98.3(4) . 2_445
O14 Co1 O9 153.8(3) . .
N4 Co1 O11 177.4(4) 2_445 .
O9 Co1 O11 90.1(3) . .
O9 Co1 N4 88.8(3) . 2_445
N3 Co4 O5 85.6(3) 2_445 .
N3 Co4 O18 99.8(4) 2_445 .
N1 Co4 N3 113.9(4) 2_445 2_445
N1 Co4 O5 87.7(3) 2_445 .
N1 Co4 O18 101.1(4) 2_445 .
O4 Co4 N3 125.5(4) . 2_445
O4 Co4 N1 115.7(4) . 2_445
O4 Co4 O5 75.4(3) . .
O4 Co4 O18 91.6(4) . .
O18 Co4 O5 166.6(4) . .
Co6 O15 Co5 97.1(3) 2_445 .
Co6 O15 Co1 113.2(4) 2_445 .
Co1 O15 Co5 96.4(3) . .
N1 O15 Co5 123.1(6) . .
N1 O15 Co6 113.4(6) . 2_445
N1 O15 Co1 112.1(6) . .
C29 O6 Co2 120.2(8) . .
C36 O8 Co1 113.1(8) . .
C1 O10 Co5 124.5(8) . .
C9 C10 C11 118.6(15) . .
O6 C29 C30 117.8(11) . .
O6 C29 N4 123.4(11) . .
N4 C29 C30 118.7(11) . .
C20 C21 C16 119.4(12) . .
C8 O12 Co3 116.8(8) . .
C27 C28 C23 120.8(15) . .
C31 C30 C29 119.5(12) . .
C31 C30 C35 117.3(13) . .
C35 C30 C29 123.2(12) . .
O13 N3 Co4 110.4(6) . 2_445
C8 N3 Co4 138.5(8) . 2_445
C8 N3 O13 109.6(9) . .
C15 O14 Co1 112.4(7) . .
C19 C20 C21 118.5(12) . .
C4 C3 C2 119.4(14) . .
O10 C1 C2 118.4(12) . .
O10 C1 O11 125.0(12) . .
O11 C1 C2 116.4(12) . .
C21 C16 C15 116.9(11) . .
C17 C16 C21 118.8(11) . .
C17 C16 C15 124.2(11) . .
C2 C6 C7 120.5(15) . .
C28 C23 C22 117.0(12) . .
C24 C23 C28 118.3(14) . .
C24 C23 C22 124.4(13) . .
C16 C17 C18 122.9(12) . .
Co8 O13 Co5 101.6(3) . .
Co8 O13 Co3 113.7(4) . .
Co5 O13 Co3 95.7(3) . .
N3 O13 Co8 115.8(6) . .
N3 O13 Co5 116.3(6) . .
N3 O13 Co3 111.7(5) . .
C42 C37 C36 122.8(16) . .
C42 C37 C38 115.3(16) . .
C38 C37 C36 121.4(16) . .
C9 C14 C13 119.7(14) . .
O14 C15 C16 118.9(10) . .
O14 C15 N1 125.4(10) . .
N1 C15 C16 115.7(10) . .
O4 C22 C23 118.1(11) . .
O4 C22 N6 123.5(11) . .
N6 C22 C23 118.3(11) . .
C19 C18 C17 117.0(13) . .
C3 C2 C1 121.3(13) . .
C6 C2 C3 119.3(13) . .
C6 C2 C1 119.3(13) . .
O8 C36 C37 117.4(12) . .
O8 C36 N2 123.9(11) . .
N2 C36 C37 118.7(12) . .
C50 O17 Co6 131.8(10) . .
C30 C31 C32 122.4(14) . .
O12 C8 N3 125.6(11) . .
O12 C8 C9 116.6(11) . .
N3 C8 C9 117.7(11) . .
C20 C19 Br1 118.0(10) . .
C20 C19 C18 123.3(12) . .
C18 C19 Br1 118.7(10) . .
C3 C4 C5 120.7(15) . .
C34 C35 C30 120.2(14) . .
C10 C9 C8 120.6(12) . .
C14 C9 C10 121.1(12) . .
C14 C9 C8 118.1(12) . .
C12 C13 C14 117.0(14) . .
O15 N1 Co4 109.8(6) . 2_445
C15 N1 Co4 141.4(8) . 2_445
C15 N1 O15 108.8(9) . .
Co8 O1 Co5 93.6(3) . 2_445
Co8 O1 Co5 93.6(3) . .
Co8 O1 Co6 94.1(4) . 2_445
Co8 O1 Co6 94.1(4) . .
Co5 O1 Co5 172.8(7) 2_445 .
Co6 O1 Co5 90.11(7) . 2_445
Co6 O1 Co5 89.38(7) . .
Co6 O1 Co5 90.11(7) 2_445 .
Co6 O1 Co5 89.38(7) 2_445 2_445
Co6 O1 Co6 171.8(7) 2_445 .
Co7 O7 Co6 98.4(3) . .
Co7 O7 Co2 110.6(3) . .
Co6 O7 Co2 111.0(3) . .
N4 O7 Co7 113.0(6) . .
N4 O7 Co6 112.8(6) . .
N4 O7 Co2 110.5(6) . .
Co8 O5 Co6 98.7(3) . .
Co8 O5 Co4 112.8(4) . .
Co6 O5 Co4 110.9(3) . .
N6 O5 Co8 114.8(6) . .
N6 O5 Co6 108.6(6) . .
N6 O5 Co4 110.4(6) . .
Co5 O2 Co6 95.8(3) . .
Co3 O2 Co5 103.7(3) . .
Co3 O2 Co6 106.4(3) . .
N5 O2 Co5 125.9(6) . .
N5 O2 Co3 112.7(6) . .
N5 O2 Co6 109.9(6) . .
C22 O4 Co4 119.2(8) . .
O2 N5 Co2 111.4(6) . .
C43 N5 Co2 137.7(8) . .
C43 N5 O2 110.9(10) . .
N5 C43 O3 125.0(11) . .
N5 C43 C44 117.2(11) . .
O3 C43 C44 117.5(10) . .
C43 O3 Co3 110.9(7) . .
C1 O11 Co1 128.7(8) . .
C29 N4 Co1 140.7(8) . 2_445
C29 N4 O7 110.9(9) . .
O7 N4 Co1 108.5(6) . 2_445
C4 C5 Br7 118.9(12) . .
C7 C5 Br7 118.7(12) . .
C7 C5 C4 122.4(14) . .
C45 C44 C43 120.5(12) . .
C45 C44 C49 117.9(12) . .
C49 C44 C43 121.5(11) . .
C22 N6 Co3 137.8(8) . .
C22 N6 O5 111.5(9) . .
O5 N6 Co3 110.0(6) . .
C47 C46 C45 120.8(16) . .
C32 C33 Br6 119.9(11) . .
C34 C33 Br6 116.7(11) . .
C34 C33 C32 123.3(14) . .
C26 C25 C24 119.1(16) . .
C28 C27 C26 118.7(15) . .
C44 C45 C46 120.6(15) . .
C33 C32 C31 117.6(15) . .
C49 C48 C47 117.9(15) . .
C33 C34 C35 118.9(14) . .
C48 C49 C44 123.2(15) . .
C25 C26 Br3 121.1(13) . .
C25 C26 C27 120.9(14) . .
C27 C26 Br3 118.0(11) . .
C5 C7 C6 117.5(15) . .
C46 C47 Br4 123.5(13) . .
C46 C47 C48 119.5(14) . .
C48 C47 Br4 116.9(13) . .
C23 C24 C25 122.1(15) . .
C13 C12 Br2 117.8(12) . .
C13 C12 C11 124.2(15) . .
C11 C12 Br2 117.9(13) . .
C12 C11 C10 119.3(15) . .
Co7 O9 Co5 101.5(3) . .
Co7 O9 Co1 113.8(4) . .
Co5 O9 Co1 96.3(3) . .
N2 O9 Co7 111.2(6) . .
N2 O9 Co5 122.7(6) . .
N2 O9 Co1 110.6(6) . .
C36 N2 Co2 137.1(8) . .
C36 N2 O9 111.4(9) . .
O9 N2 Co2 111.2(6) . .
C41 C42 C37 123(2) . .
C40 C41 C42 119(2) . .
C39 C38 C37 120(2) . .
C41 C40 Br5 132(2) . .
C41 C40 Br5A 101(2) . .
C39 C40 Br5 108(3) . .
C39 C40 C41 119(2) . .
C39 C40 Br5A 139(3) . .
C51 N8 C52 118.5(15) . .
C50 N8 C51 118.5(16) . .
C50 N8 C52 122.5(16) . .
C56 O16 Co2 123.0(10) . .
C56 N7 C57 120.9(16) . .
C56 N7 C58 119.6(17) . .
C57 N7 C58 119.5(17) . .
O16 C56 N7 124.4(16) . .
O17 C50 N8 127.2(15) . .
C59 O19 Co7 147.7(17) . .
C61A N11 Co8 125.0(9) . .
C61A N11 Co8 125.0(9) 2_445 .
C61A N11 C61A 110.0(18) . 2_445
C61 N11 Co8 116.5(13) 2_445 .
C61 N11 Co8 116.5(13) . .
C61 N11 C61 127(3) 2_445 .
C53 N9 C55 119.9(18) . .
C54 N9 C53 117.9(18) . .
C54 N9 C55 121.9(17) . .
C53 O18 Co4 133.0(13) . .
O18 C53 N9 126(2) . .
C40 C39 C38 124(3) . .
C65 N14 C66 127(2) . .
C67 N14 C66 122(3) . .
C67 N14 C65 111(3) . .
C62 N12 C63 119(3) . .
C64 N12 C62 119(3) . .
C64 N12 C63 122(3) . .
C68 N13 C70 109.0(17) . .
C69 N13 C68 125.1(16) . .
C69 N13 C70 125.6(18) . .
O23 C67 N14 119(4) . .
N12 C64 O21 115(4) . .
O22 C69 N13 123(2) . .
C72 N15 C73 119(4) . .
C72 N15 C71 108(4) . .
C73 N15 C71 132(4) . .
O24 C72 N15 124(6) . .
C60A N10 C60A 154(3) 2_445 .
C59 N10 C60A 80.7(19) . .
C59 N10 C60A 125(2) . 2_445
C60 N10 C60 102(5) 2_445 .
N10 C60A C59 49.4(13) . .
O19 C59 N10 125(3) . .
O19 C59 C60A 168(3) . .
N10 C59 C60A 49.9(12) . .

loop_
_geom_bond_atom_site_label_1
_geom_bond_atom_site_label_2
_geom_bond_distance
_geom_bond_site_symmetry_2
Co8 O13 1.918(7) .
Co8 O13 1.918(7) 2_445
Co8 O1 2.074(13) .
Co8 O5 1.945(8) .
Co8 O5 1.945(8) 2_445
Co8 N11 1.892(14) .
Co7 O7 2.039(8) 2_445
Co7 O7 2.039(8) .
Co7 O9 2.031(8) .
Co7 O9 2.031(8) 2_445
Co7 O19 2.055(14) .
Co5 O15 2.091(7) .
Co5 O10 1.990(8) .
Co5 O13 2.123(8) .
Co5 O1 2.2239(17) .
Co5 O2 2.067(8) .
Co5 O9 2.071(9) .
Co3 O12 1.971(8) .
Co3 O13 2.189(8) .
Co3 O2 1.997(8) .
Co3 O3 2.011(8) .
Co3 N6 2.010(10) .
Co6 O15 2.037(7) 2_445
Co6 O17 2.074(8) .
Co6 O1 2.1474(18) .
Co6 O7 2.073(8) .
Co6 O5 2.125(8) .
Co6 O2 2.075(8) .
Co2 O6 1.948(9) .
Co2 O7 2.248(7) .
Co2 N5 2.034(11) .
Co2 N2 2.032(10) .
Co2 O16 2.078(9) .
Co1 O15 2.079(9) .
Co1 O8 2.021(9) .
Co1 O14 2.035(8) .
Co1 O11 2.204(9) .
Co1 N4 2.174(11) 2_445
Co1 O9 2.103(8) .
Br1 C19 1.913(13) .
Co4 N3 2.024(10) 2_445
Co4 N1 2.021(11) 2_445
Co4 O5 2.246(8) .
Co4 O4 1.956(8) .
Co4 O18 2.061(10) .
Br6 C33 1.939(13) .
Br7 C5 1.907(14) .
Br4 C47 1.896(15) .
Br3 C26 1.884(14) .
Br2 C12 1.907(16) .
Br5 C40 2.00(3) .
O15 Co6 2.037(7) 2_445
O15 N1 1.443(11) .
O6 C29 1.289(15) .
O8 C36 1.293(16) .
O10 C1 1.274(15) .
C10 C9 1.401(19) .
C10 C11 1.41(2) .
C29 C30 1.486(17) .
C29 N4 1.329(16) .
C21 C20 1.409(17) .
C21 C16 1.417(17) .
O12 C8 1.294(14) .
C28 C23 1.41(2) .
C28 C27 1.40(2) .
C30 C31 1.345(19) .
C30 C35 1.405(18) .
N3 Co4 2.024(10) 2_445
N3 O13 1.440(12) .
N3 C8 1.312(16) .
O14 C15 1.272(15) .
C20 C19 1.36(2) .
C3 C2 1.432(19) .
C3 C4 1.372(18) .
C1 C2 1.465(18) .
C1 O11 1.276(16) .
C16 C17 1.355(18) .
C16 C15 1.495(16) .
C6 C2 1.37(2) .
C6 C7 1.46(2) .
C23 C22 1.466(18) .
C23 C24 1.36(2) .
C17 C18 1.392(17) .
C37 C36 1.461(18) .
C37 C42 1.40(2) .
C37 C38 1.40(3) .
C14 C9 1.375(19) .
C14 C13 1.448(19) .
C15 N1 1.324(14) .
C22 O4 1.315(15) .
C22 N6 1.315(16) .
C18 C19 1.380(19) .
C36 N2 1.305(16) .
O17 C50 1.187(17) .
C31 C32 1.39(2) .
C8 C9 1.487(18) .
C4 C5 1.39(2) .
C35 C34 1.39(2) .
C13 C12 1.36(2) .
N1 Co4 2.021(11) 2_445
O1 Co5 2.2238(17) 2_445
O1 Co6 2.1473(18) 2_445
O7 N4 1.429(12) .
O5 N6 1.435(12) .
O2 N5 1.451(12) .
N5 C43 1.301(15) .
C43 O3 1.305(15) .
C43 C44 1.483(16) .
N4 Co1 2.174(10) 2_445
C5 C7 1.36(2) .
C44 C45 1.361(18) .
C44 C49 1.384(19) .
C46 C45 1.39(2) .
C46 C47 1.34(2) .
C33 C32 1.34(2) .
C33 C34 1.33(2) .
C25 C26 1.37(2) .
C25 C24 1.40(2) .
C27 C26 1.40(2) .
C48 C49 1.34(2) .
C48 C47 1.43(3) .
C12 C11 1.36(2) .
O9 N2 1.434(12) .
C42 C41 1.40(3) .
C41 C40 1.36(4) .
C38 C39 1.37(3) .
C40 C39 1.33(4) .
C40 Br5A 1.87(2) .
N8 C51 1.43(2) .
N8 C52 1.44(3) .
N8 C50 1.344(18) .
O16 C56 1.206(17) .
N7 C56 1.333(19) .
N7 C57 1.39(3) .
N7 C58 1.47(3) .
O19 C59 1.05(3) .
N11 C61A 1.295(11) 2_445
N11 C61A 1.295(11) .
N11 C61 1.279(13) 2_445
N11 C61 1.279(13) .
N9 C53 1.39(2) .
N9 C55 1.43(3) .
N9 C54 1.375(13) .
O18 C53 1.16(2) .
N14 C66 1.56(4) .
N14 C65 1.49(3) .
N14 C67 1.33(4) .
N12 C62 1.46(3) .
N12 C64 1.27(3) .
N12 C63 1.51(4) .
N13 C68 1.44(2) .
N13 C70 1.56(3) .
N13 C69 1.35(3) .
O23 C67 1.24(4) .
C64 O21 1.29(4) .
O22 C69 1.16(3) .
N15 C72 1.42(6) .
N15 C73 1.53(5) .
N15 C71 1.53(4) .
C72 O24 1.21(5) .
N10 C60A 1.439(14) 2_445
N10 C60A 1.439(14) .
N10 C59 1.43(3) .
N10 C60 1.455(14) .
N10 C60 1.455(14) 2_445
C60A C59 1.86(4) .
